data_4130666
loop_
_publ_author_name
'Yin, Haolin'
'Jin, Yi'
'Hertzog, Jerald E.'
'Mullane, Kimberly C.'
'Carroll, Patrick J.'
'Manor, Brian C.'
'Anna, Jessica M.'
'Schelter, Eric J.'

_publ_section_title
;
 The Hexachlorocerate(III) Anion: A Potent, Benchtop Stable, and Readily
 Available Ultraviolet A Photosensitizer for Aryl Chlorides.
;
_journal_issue 50
_journal_name_full 'Journal of the American Chemical Society'
_journal_page_first 16266
_journal_page_last 16273
_journal_paper_doi 10.1021/jacs.6b05712
_journal_volume 138
_journal_year 2016
_chemical_formula_sum 'C16 H40 Ce Cl6 N2'
_chemical_formula_weight 613.32
_space_group_IT_number 14
_space_group_name_Hall '-P 2ybc'
_space_group_name_H-M_alt 'P 1 21/c 1'
_symmetry_cell_setting monoclinic
_symmetry_Int_Tables_number 14
_symmetry_space_group_name_H-M 'P 1 21/c 1'
_atom_sites_solution_hydrogens geom
_atom_sites_solution_primary direct
_audit_creation_method SHELXL-97
_cell_angle_alpha 90.00
_cell_angle_beta 90.001(2)
_cell_angle_gamma 90.00
_cell_formula_units_Z 4
_cell_length_a 13.9954(6)
_cell_length_b 14.7458(6)
_cell_length_c 12.9012(6)
_cell_measurement_reflns_used 9498
_cell_measurement_temperature 100
_cell_measurement_theta_max 27.51
_cell_measurement_theta_min 2.55
_cell_volume 2662.5(2)
_computing_data_collection 'Bruker APEX2'
_computing_data_reduction 'Bruker SAINT'
_computing_structure_refinement 'SHELXL-97 (Sheldrick, 2008)'
_computing_structure_solution 'SHELXS-97 (Sheldrick, 2008)'
_diffrn_ambient_temperature 100(1)
_diffrn_measured_fraction_theta_full 0.999
_diffrn_measured_fraction_theta_max 0.999
_diffrn_measurement_device 'CCD Area Detector'
_diffrn_measurement_device_type 'Bruker APEXII'
_diffrn_measurement_method 'phi and omega scans'
_diffrn_radiation_monochromator graphite
_diffrn_radiation_source 'fine-focus sealed tube'
_diffrn_radiation_type MoK\a
_diffrn_radiation_wavelength 0.71073
_diffrn_reflns_av_R_equivalents 0.0232
_diffrn_reflns_av_sigmaI/netI 0.0106
_diffrn_reflns_limit_h_max 18
_diffrn_reflns_limit_h_min -18
_diffrn_reflns_limit_k_max 19
_diffrn_reflns_limit_k_min 0
_diffrn_reflns_limit_l_max 16
_diffrn_reflns_limit_l_min 0
_diffrn_reflns_number 139907
_diffrn_reflns_theta_full 27.53
_diffrn_reflns_theta_max 27.53
_diffrn_reflns_theta_min 1.45
_exptl_absorpt_coefficient_mu 2.316
_exptl_absorpt_correction_T_max 0.7456
_exptl_absorpt_correction_T_min 0.6543
_exptl_absorpt_correction_type multi-scan
_exptl_absorpt_process_details '(SADABS; Sheldrick, 2007)'
_exptl_crystal_density_diffrn 1.530
_exptl_crystal_density_method 'not measured'
_exptl_crystal_description prism
_exptl_crystal_F_000 1240
_exptl_crystal_size_max 0.20
_exptl_crystal_size_mid 0.12
_exptl_crystal_size_min 0.10
_refine_diff_density_max 0.840
_refine_diff_density_min -0.654
_refine_diff_density_rms 0.111
_refine_ls_extinction_method none
_refine_ls_goodness_of_fit_ref 1.159
_refine_ls_hydrogen_treatment constr
_refine_ls_matrix_type full
_refine_ls_number_parameters 239
_refine_ls_number_reflns 6136
_refine_ls_number_restraints 0
_refine_ls_restrained_S_all 1.159
_refine_ls_R_factor_all 0.0263
_refine_ls_R_factor_gt 0.0195
_refine_ls_shift/su_max 0.001
_refine_ls_shift/su_mean 0.000
_refine_ls_structure_factor_coef Fsqd
_refine_ls_weighting_details 'calc w=1/[\s^2^(Fo^2^)+(0.0398P)^2^+1.1098P] where P=(Fo^2^+2Fc^2^)/3'
_refine_ls_weighting_scheme calc
_refine_ls_wR_factor_gt 0.0669
_refine_ls_wR_factor_ref 0.0728
_reflns_number_gt 5369
_reflns_number_total 6136
_reflns_threshold_expression >2sigma(I)
_cod_data_source_file ja6b05712_si_002.cif
_cod_data_source_block UP4796
_cod_depositor_comments
;
The following automatic conversions were performed:

data name '_atom_site_symetry_multiplicity' was replaced with
'_atom_site_symmetry_multiplicity' as specified in the replacement
file
'/home/saulius/struct/COD-crude-data/automatic-downloads/DataCite-retrospective/ACS/depositions/lib/lists/replacement-tags.lst'.

Automatic conversion script
Id: cif_correct_tags 6909 2019-04-08 15:41:33Z antanas 
;
_cod_original_sg_symbol_H-M 'P 21/c     '
_cod_database_code 4130666

loop_
_symmetry_equiv_pos_as_xyz
'x, y, z'
'-x, y+1/2, -z+1/2'
'-x, -y, -z'
'x, -y-1/2, z-1/2'

loop_
_atom_site_label
_atom_site_type_symbol
_atom_site_fract_x
_atom_site_fract_y
_atom_site_fract_z
_atom_site_U_iso_or_equiv
_atom_site_adp_type
_atom_site_occupancy
_atom_site_symmetry_multiplicity
_atom_site_calc_flag
_atom_site_refinement_flags
Ce1 Ce 1.0000 0.5000 0.0000 0.01243(6) Uani 1 2 d S
Cl1 Cl 0.96891(4) 0.67571(4) 0.00248(4) 0.01890(12) Uani 1 1 d .
Cl2 Cl 1.05591(4) 0.50519(3) 0.19126(4) 0.01790(12) Uani 1 1 d .
Cl3 Cl 0.82326(4) 0.47374(4) 0.05659(4) 0.02009(12) Uani 1 1 d .
Ce1' Ce 0.5000 0.5000 0.5000 0.01386(6) Uani 1 2 d S
Cl1' Cl 0.46082(4) 0.32636(4) 0.50495(5) 0.02315(13) Uani 1 1 d .
Cl2' Cl 0.53779(4) 0.50369(3) 0.69662(5) 0.01903(12) Uani 1 1 d .
Cl3' Cl 0.67953(4) 0.46427(4) 0.46269(5) 0.02357(13) Uani 1 1 d .
N1 N 0.75965(14) 0.23655(15) 0.23492(15) 0.0171(4) Uani 1 1 d .
C1 C 0.70651(19) 0.15063(17) 0.26484(19) 0.0249(5) Uani 1 1 d .
H1a H 0.7515 0.1006 0.2652 0.033 Uiso 1 1 calc R
H1b H 0.6591 0.1379 0.2120 0.033 Uiso 1 1 calc R
C2 C 0.65671(19) 0.15391(19) 0.3697(2) 0.0276(6) Uani 1 1 d .
H2a H 0.7036 0.1595 0.4236 0.041 Uiso 1 1 calc R
H2b H 0.6207 0.0992 0.3797 0.041 Uiso 1 1 calc R
H2c H 0.6144 0.2051 0.3718 0.041 Uiso 1 1 calc R
C3 C 0.84172(18) 0.24943(16) 0.31011(18) 0.0201(5) Uani 1 1 d .
H3a H 0.8155 0.2579 0.3790 0.027 Uiso 1 1 calc R
H3b H 0.8793 0.1942 0.3113 0.027 Uiso 1 1 calc R
C4 C 0.90745(18) 0.32793(17) 0.2865(2) 0.0252(5) Uani 1 1 d .
H4a H 0.9361 0.3192 0.2197 0.038 Uiso 1 1 calc R
H4b H 0.9565 0.3311 0.3384 0.038 Uiso 1 1 calc R
H4c H 0.8715 0.3834 0.2865 0.038 Uiso 1 1 calc R
C5 C 0.69488(18) 0.31894(16) 0.23936(19) 0.0211(5) Uani 1 1 d .
H5a H 0.6784 0.3303 0.3112 0.028 Uiso 1 1 calc R
H5b H 0.7304 0.3711 0.2146 0.028 Uiso 1 1 calc R
C6 C 0.60363(19) 0.3115(2) 0.1774(2) 0.0341(7) Uani 1 1 d .
H6a H 0.6187 0.3069 0.1050 0.051 Uiso 1 1 calc R
H6b H 0.5651 0.3643 0.1891 0.051 Uiso 1 1 calc R
H6c H 0.5691 0.2584 0.1988 0.051 Uiso 1 1 calc R
C7 C 0.79520(16) 0.22616(16) 0.12394(17) 0.0190(5) Uani 1 1 d .
H7a H 0.7407 0.2140 0.0796 0.025 Uiso 1 1 calc R
H7b H 0.8227 0.2834 0.1020 0.025 Uiso 1 1 calc R
C8 C 0.86850(17) 0.15237(16) 0.10720(18) 0.0220(5) Uani 1 1 d .
H8a H 0.9237 0.1644 0.1491 0.033 Uiso 1 1 calc R
H8b H 0.8867 0.1510 0.0355 0.033 Uiso 1 1 calc R
H8c H 0.8416 0.0949 0.1264 0.033 Uiso 1 1 calc R
N1' N 0.74870(12) 0.74511(14) 0.24939(13) 0.0135(4) Uani 1 1 d .
C1' C 0.66603(16) 0.80290(16) 0.28809(17) 0.0184(5) Uani 1 1 d .
H1a' H 0.6377 0.8339 0.2293 0.024 Uiso 1 1 calc R
H1b' H 0.6177 0.7632 0.3171 0.024 Uiso 1 1 calc R
C2' C 0.69286(19) 0.87297(17) 0.36915(19) 0.0247(5) Uani 1 1 d .
H2a' H 0.7211 0.8432 0.4278 0.037 Uiso 1 1 calc R
H2b' H 0.6366 0.9050 0.3909 0.037 Uiso 1 1 calc R
H2c' H 0.7378 0.9151 0.3401 0.037 Uiso 1 1 calc R
C3' C 0.78313(16) 0.68628(16) 0.33936(17) 0.0182(5) Uani 1 1 d .
H3a' H 0.8108 0.7254 0.3918 0.024 Uiso 1 1 calc R
H3b' H 0.7282 0.6564 0.3700 0.024 Uiso 1 1 calc R
C4' C 0.85599(18) 0.61482(17) 0.3103(2) 0.0246(5) Uani 1 1 d .
H4a' H 0.8277 0.5725 0.2628 0.037 Uiso 1 1 calc R
H4b' H 0.8764 0.5833 0.3716 0.037 Uiso 1 1 calc R
H4c' H 0.9100 0.6433 0.2781 0.037 Uiso 1 1 calc R
C5' C 0.83152(16) 0.80296(16) 0.21237(18) 0.0183(5) Uani 1 1 d .
H5a' H 0.8801 0.7635 0.1835 0.024 Uiso 1 1 calc R
H5b' H 0.8593 0.8336 0.2717 0.024 Uiso 1 1 calc R
C6' C 0.80503(19) 0.87374(17) 0.13159(18) 0.0245(5) Uani 1 1 d .
H6a' H 0.7790 0.8442 0.0716 0.037 Uiso 1 1 calc R
H6b' H 0.8610 0.9073 0.1122 0.037 Uiso 1 1 calc R
H6c' H 0.7583 0.9144 0.1600 0.037 Uiso 1 1 calc R
C7' C 0.71457(16) 0.68728(15) 0.15944(17) 0.0170(4) Uani 1 1 d .
H7a' H 0.6898 0.7271 0.1059 0.023 Uiso 1 1 calc R
H7b' H 0.7691 0.6555 0.1306 0.023 Uiso 1 1 calc R
C8' C 0.63853(17) 0.61846(17) 0.1863(2) 0.0247(5) Uani 1 1 d .
H8a' H 0.6625 0.5778 0.2382 0.037 Uiso 1 1 calc R
H8b' H 0.6217 0.5847 0.1253 0.037 Uiso 1 1 calc R
H8c' H 0.5830 0.6492 0.2123 0.037 Uiso 1 1 calc R

loop_
_atom_site_aniso_label
_atom_site_aniso_U_11
_atom_site_aniso_U_22
_atom_site_aniso_U_33
_atom_site_aniso_U_23
_atom_site_aniso_U_13
_atom_site_aniso_U_12
Ce1 0.01416(10) 0.01017(10) 0.01296(10) -0.00036(6) -0.00134(8) 0.00034(6)
Cl1 0.0228(3) 0.0120(2) 0.0219(3) -0.0004(2) -0.0008(2) 0.0017(2)
Cl2 0.0230(3) 0.0167(3) 0.0139(3) -0.00117(19) -0.0046(2) 0.0019(2)
Cl3 0.0166(2) 0.0191(3) 0.0246(3) 0.0026(2) 0.0012(2) -0.0004(2)
Ce1' 0.01413(10) 0.01293(10) 0.01453(10) 0.00067(6) -0.00211(8) 0.00000(6)
Cl1' 0.0282(3) 0.0154(3) 0.0259(3) 0.0022(2) -0.0020(2) -0.0025(2)
Cl2' 0.0223(3) 0.0196(3) 0.0152(3) 0.00085(19) -0.0039(2) -0.0008(2)
Cl3' 0.0164(3) 0.0281(3) 0.0262(3) -0.0071(2) -0.0012(2) 0.0020(2)
N1 0.0176(10) 0.0169(10) 0.0167(10) -0.0009(7) -0.0023(8) -0.0021(8)
C1 0.0285(13) 0.0212(12) 0.0252(13) -0.0026(10) 0.0033(10) -0.0094(10)
C2 0.0310(14) 0.0291(14) 0.0227(13) -0.0003(11) 0.0020(10) -0.0108(11)
C3 0.0211(12) 0.0229(12) 0.0164(11) 0.0016(9) -0.0044(9) -0.0021(10)
C4 0.0216(12) 0.0266(13) 0.0274(13) -0.0012(11) -0.0037(10) -0.0061(10)
C5 0.0212(12) 0.0215(12) 0.0208(12) -0.0034(10) 0.0001(9) 0.0031(10)
C6 0.0217(13) 0.0440(17) 0.0366(16) -0.0073(13) -0.0054(11) 0.0097(12)
C7 0.0217(11) 0.0189(11) 0.0165(11) 0.0010(9) 0.0000(9) -0.0013(9)
C8 0.0246(12) 0.0213(12) 0.0201(12) 0.0011(9) 0.0020(9) 0.0015(10)
N1' 0.0120(8) 0.0151(9) 0.0134(9) 0.0000(7) -0.0010(8) 0.0009(7)
C1' 0.0180(11) 0.0195(11) 0.0178(11) 0.0006(9) -0.0013(9) 0.0054(9)
C2' 0.0311(13) 0.0244(13) 0.0185(12) -0.0054(10) 0.0006(10) 0.0094(10)
C3' 0.0202(11) 0.0184(11) 0.0161(11) 0.0033(9) -0.0020(9) 0.0026(9)
C4' 0.0218(12) 0.0239(12) 0.0280(13) 0.0024(10) -0.0043(10) 0.0068(10)
C5' 0.0164(11) 0.0193(11) 0.0193(11) -0.0013(9) 0.0019(9) -0.0038(9)
C6' 0.0339(14) 0.0238(13) 0.0157(11) 0.0029(10) 0.0003(10) -0.0093(10)
C7' 0.0186(11) 0.0167(11) 0.0155(11) -0.0025(8) -0.0026(8) -0.0014(8)
C8' 0.0203(12) 0.0237(12) 0.0301(13) -0.0023(10) -0.0011(10) -0.0071(10)

loop_
_atom_type_symbol
_atom_type_description
_atom_type_scat_dispersion_real
_atom_type_scat_dispersion_imag
_atom_type_scat_source
C C 0.0033 0.0016 'International Tables Vol C Tables 4.2.6.8 and 6.1.1.4'
H H 0.0000 0.0000 'International Tables Vol C Tables 4.2.6.8 and 6.1.1.4'
N N 0.0061 0.0033 'International Tables Vol C Tables 4.2.6.8 and 6.1.1.4'
Ce Ce -0.2486 2.6331 'International Tables Vol C Tables 4.2.6.8 and 6.1.1.4'
Cl Cl 0.1484 0.1585 'International Tables Vol C Tables 4.2.6.8 and 6.1.1.4'

loop_
_geom_angle_atom_site_label_1
_geom_angle_atom_site_label_2
_geom_angle_atom_site_label_3
_geom_angle
_geom_angle_site_symmetry_1
_geom_angle_site_symmetry_3
Cl2 Ce1 Cl2 180.0 3_765 .
Cl2 Ce1 Cl3 88.611(19) 3_765 .
Cl2 Ce1 Cl3 91.389(19) . .
Cl2 Ce1 Cl3 91.389(19) 3_765 3_765
Cl2 Ce1 Cl3 88.611(19) . 3_765
Cl3 Ce1 Cl3 180.00(3) . 3_765
Cl2 Ce1 Cl1 90.532(16) 3_765 3_765
Cl2 Ce1 Cl1 89.468(16) . 3_765
Cl3 Ce1 Cl1 90.804(18) . 3_765
Cl3 Ce1 Cl1 89.196(18) 3_765 3_765
Cl2 Ce1 Cl1 89.468(16) 3_765 .
Cl2 Ce1 Cl1 90.532(16) . .
Cl3 Ce1 Cl1 89.196(18) . .
Cl3 Ce1 Cl1 90.804(18) 3_765 .
Cl1 Ce1 Cl1 180.0 3_765 .
Cl2' Ce1' Cl2' 180.0 3_666 .
Cl2' Ce1' Cl3' 90.669(19) 3_666 .
Cl2' Ce1' Cl3' 89.331(19) . .
Cl2' Ce1' Cl3' 89.331(19) 3_666 3_666
Cl2' Ce1' Cl3' 90.669(19) . 3_666
Cl3' Ce1' Cl3' 180.0 . 3_666
Cl2' Ce1' Cl1' 87.742(17) 3_666 .
Cl2' Ce1' Cl1' 92.258(17) . .
Cl3' Ce1' Cl1' 90.50(2) . .
Cl3' Ce1' Cl1' 89.50(2) 3_666 .
Cl2' Ce1' Cl1' 92.258(17) 3_666 3_666
Cl2' Ce1' Cl1' 87.742(17) . 3_666
Cl3' Ce1' Cl1' 89.50(2) . 3_666
Cl3' Ce1' Cl1' 90.50(2) 3_666 3_666
Cl1' Ce1' Cl1' 180.0 . 3_666
C3 N1 C5 109.17(18) . .
C3 N1 C1 108.24(18) . .
C5 N1 C1 111.47(19) . .
C3 N1 C7 111.50(17) . .
C5 N1 C7 108.13(18) . .
C1 N1 C7 108.35(18) . .
N1 C1 C2 115.1(2) . .
C4 C3 N1 115.40(19) . .
C6 C5 N1 115.26(19) . .
C8 C7 N1 115.38(19) . .
C7' N1' C5' 108.42(16) . .
C7' N1' C1' 109.05(16) . .
C5' N1' C1' 111.69(19) . .
C7' N1' C3' 111.19(18) . .
C5' N1' C3' 108.53(16) . .
C1' N1' C3' 107.98(16) . .
C2' C1' N1' 114.81(18) . .
C4' C3' N1' 114.82(19) . .
N1' C5' C6' 114.55(19) . .
C8' C7' N1' 115.10(19) . .

loop_
_geom_bond_atom_site_label_1
_geom_bond_atom_site_label_2
_geom_bond_distance
_geom_bond_site_symmetry_2
Ce1 Cl2 2.5897(6) 3_765
Ce1 Cl2 2.5897(6) .
Ce1 Cl3 2.6079(6) .
Ce1 Cl3 2.6079(6) 3_765
Ce1 Cl1 2.6275(5) 3_765
Ce1 Cl1 2.6275(5) .
Ce1' Cl2' 2.5917(6) 3_666
Ce1' Cl2' 2.5917(6) .
Ce1' Cl3' 2.6120(6) .
Ce1' Cl3' 2.6120(6) 3_666
Ce1' Cl1' 2.6193(6) .
Ce1' Cl1' 2.6193(6) 3_666
N1 C3 1.515(2) .
N1 C5 1.517(3) .
N1 C1 1.519(3) .
N1 C7 1.523(3) .
C1 C2 1.522(4) .
C3 C4 1.510(3) .
C5 C6 1.510(3) .
C7 C8 1.511(3) .
N1' C7' 1.517(3) .
N1' C5' 1.516(3) .
N1' C1' 1.521(3) .
N1' C3' 1.527(3) .
C1' C2' 1.517(3) .
C3' C4' 1.514(3) .
C5' C6' 1.521(3) .
C7' C8' 1.511(3) .
